data_2300477
loop_
_publ_author_name
'Tan, Seng Lim'
'Ng, Seik Weng'

_publ_section_title
;
 Does the size of a crystal matter in an X-ray crystal structure analysis
 of a small molecule?
;
_journal_coeditor_code kk5175
_journal_issue 4
_journal_name_full 'Journal of Applied Crystallography'
_journal_page_first 1443
_journal_page_last 1444
_journal_paper_doi 10.1107/S1600576714011297
_journal_volume 47
_journal_year 2014
_chemical_formula_moiety 'Sn Cl (H2 O) (C6 H5)3 (C10 H8 N2)'
_chemical_formula_sum 'C28 H25 Cl N2 O Sn'
_chemical_formula_weight 559.64
_chemical_name_systematic
; 
 Aquachlorotriphenyltin(IV)--2,2'-bipyridine (1/1)
;
_space_group_IT_number 15
_symmetry_cell_setting monoclinic
_symmetry_space_group_name_Hall '-C 2yc'
_symmetry_space_group_name_H-M 'C 1 2/c 1'
_atom_sites_solution_hydrogens geom
_atom_sites_solution_primary direct
_atom_sites_solution_secondary difmap
_audit_creation_method SHELXL-97
_cell_angle_alpha 90.00
_cell_angle_beta 108.879(3)
_cell_angle_gamma 90.00
_cell_formula_units_Z 8
_cell_length_a 15.5742(4)
_cell_length_b 16.1161(4)
_cell_length_c 20.4181(6)
_cell_measurement_reflns_used 14938
_cell_measurement_temperature 100(2)
_cell_measurement_theta_max 27.5370
_cell_measurement_theta_min 3.7540
_cell_volume 4849.2(2)
_computing_cell_refinement 'CrysAlis PRO (Agilent, 2014)'
_computing_data_collection 'CrysAlis PRO (Agilent, 2014)'
_computing_data_reduction 'CrysAlis PRO (Agilent, 2014)'
_computing_molecular_graphics 'X-Seed (Barbour, 2001)'
_computing_publication_material 'publCIF (Westrip, 2010)'
_computing_structure_refinement 'SHELXL-97 (Sheldrick, 2008)'
_computing_structure_solution 'SHELXS-97 (Sheldrick, 2008)'
_diffrn_ambient_temperature 100(2)
_diffrn_detector_area_resol_mean 10.4041
_diffrn_measured_fraction_theta_full 0.998
_diffrn_measured_fraction_theta_max 0.998
_diffrn_measurement_device_type 'Agilent Technologies SuperNova Dual diffractometer with Atlas detector'
_diffrn_measurement_method '\w scan'
_diffrn_radiation_monochromator Mirror
_diffrn_radiation_source 'SuperNova (Mo) X-ray Source'
_diffrn_radiation_type MoK\a
_diffrn_radiation_wavelength 0.71073
_diffrn_reflns_av_R_equivalents 0.0344
_diffrn_reflns_av_sigmaI/netI 0.0233
_diffrn_reflns_limit_h_max 20
_diffrn_reflns_limit_h_min -20
_diffrn_reflns_limit_k_max 20
_diffrn_reflns_limit_k_min -20
_diffrn_reflns_limit_l_max 26
_diffrn_reflns_limit_l_min -26
_diffrn_reflns_number 32969
_diffrn_reflns_theta_full 27.58
_diffrn_reflns_theta_max 27.58
_diffrn_reflns_theta_min 2.88
_diffrn_standards_decay_% 0
_diffrn_standards_interval_count 0
_diffrn_standards_interval_time 0
_diffrn_standards_number 0
_exptl_absorpt_coefficient_mu 1.187
_exptl_absorpt_correction_T_max 0.856
_exptl_absorpt_correction_T_min 0.765
_exptl_absorpt_correction_type gaussian
_exptl_absorpt_process_details 'CrysAlis PRO (Agilent, 2014)'
_exptl_crystal_colour colorless
_exptl_crystal_density_diffrn 1.533
_exptl_crystal_density_method 'not measured'
_exptl_crystal_description prism
_exptl_crystal_F_000 2256
_exptl_crystal_size_max 0.33
_exptl_crystal_size_mid 0.26
_exptl_crystal_size_min 0.15
_refine_diff_density_max 2.682
_refine_diff_density_min -0.401
_refine_diff_density_rms 0.083
_refine_ls_extinction_method none
_refine_ls_goodness_of_fit_ref 1.009
_refine_ls_hydrogen_treatment mixed
_refine_ls_matrix_type full
_refine_ls_number_parameters 306
_refine_ls_number_reflns 5610
_refine_ls_number_restraints 2
_refine_ls_restrained_S_all 1.009
_refine_ls_R_factor_all 0.0330
_refine_ls_R_factor_gt 0.0258
_refine_ls_shift/su_max 0.001
_refine_ls_shift/su_mean 0.000
_refine_ls_structure_factor_coef Fsqd
_refine_ls_weighting_details 'calc w=1/[\s^2^(Fo^2^)+(0.0440P)^2^+7.5426P] where P=(Fo^2^+2Fc^2^)/3'
_refine_ls_weighting_scheme calc
_refine_ls_wR_factor_gt 0.0675
_refine_ls_wR_factor_ref 0.0744
_reflns_number_gt 4855
_reflns_number_total 5610
_reflns_threshold_expression I>2\s(I)
_cod_data_source_file kk5175sup1.cif
_cod_data_source_block Sn3
_cod_depositor_comments
;
The following automatic conversions were performed:

'_exptl_absorpt_correction_type' value 'Gaussian' changed to
'gaussian' according to
/usr/data/users/saulius/crontab/automatic-downloads/rss-feeds/IUCr/lib/dictionaries/cif_core.dic
dictionary named 'cif_core.dic' version 2.4.2 from 2011-04-26.

Automatic conversion script
Id: cif_fix_values 2281 2013-09-26 08:29:07Z andrius 

 Adding full bibliography for 2300463--2300482.cif.

2017-07-23
Z value and formula fixed to values more according to usual
chemical conventions.                 miguel
;
_cod_original_formula_sum 'C56 H50 Cl2 N4 O2 Sn2'
_cod_original_formula_weight 1119.28
_cod_original_formula_moiety 'Sn2 Cl2 (H2 O)2 (C6 H5)6 (C10 H8 N2)2'
_cod_original_formula_units_Z 4
_cod_original_sg_symbol_H-M 'C 2/c'
_cod_database_code 2300477
_cod_database_fobs_code 2300477

loop_
_symmetry_equiv_pos_as_xyz
'x, y, z'
'-x, y, -z+1/2'
'x+1/2, y+1/2, z'
'-x+1/2, y+1/2, -z+1/2'
'-x, -y, -z'
'x, -y, z-1/2'
'-x+1/2, -y+1/2, -z'
'x+1/2, -y+1/2, z-1/2'

loop_
_atom_site_label
_atom_site_type_symbol
_atom_site_fract_x
_atom_site_fract_y
_atom_site_fract_z
_atom_site_U_iso_or_equiv
_atom_site_adp_type
_atom_site_occupancy
_atom_site_symmetry_multiplicity
_atom_site_calc_flag
_atom_site_refinement_flags
Sn1 Sn 0.295805(9) 0.599064(8) 0.322534(7) 0.01149(6) Uani 1 1 d .
Cl1 Cl 0.16577(4) 0.59854(3) 0.37050(3) 0.02091(12) Uani 1 1 d .
O1W O 0.42787(10) 0.60058(8) 0.29325(9) 0.0137(3) Uani 1 1 d D
H11 H 0.4613(17) 0.6422(12) 0.2980(16) 0.035(8) Uiso 1 1 d D
H12 H 0.4629(16) 0.5601(12) 0.2993(16) 0.034(8) Uiso 1 1 d D
N1 N 0.53943(11) 0.74011(11) 0.32060(10) 0.0155(3) Uani 1 1 d .
N2 N 0.54075(11) 0.46317(10) 0.32085(9) 0.0140(3) Uani 1 1 d .
C1 C 0.34145(13) 0.71503(12) 0.37076(11) 0.0132(4) Uani 1 1 d .
C2 C 0.36779(14) 0.72348(13) 0.44231(11) 0.0178(4) Uani 1 1 d .
H2 H 0.3691 0.6758 0.4700 0.021 Uiso 1 1 calc R
C3 C 0.39217(15) 0.79980(14) 0.47419(12) 0.0226(5) Uani 1 1 d .
H3 H 0.4095 0.8045 0.5231 0.027 Uiso 1 1 calc R
C4 C 0.39086(15) 0.86919(14) 0.43373(13) 0.0236(5) Uani 1 1 d .
H4 H 0.4077 0.9217 0.4551 0.028 Uiso 1 1 calc R
C5 C 0.36524(14) 0.86250(14) 0.36239(13) 0.0207(5) Uani 1 1 d .
H5 H 0.3645 0.9102 0.3349 0.025 Uiso 1 1 calc R
C6 C 0.34057(14) 0.78534(13) 0.33108(12) 0.0170(4) Uani 1 1 d .
H6 H 0.3230 0.7808 0.2821 0.020 Uiso 1 1 calc R
C7 C 0.34155(13) 0.48069(12) 0.36565(11) 0.0138(4) Uani 1 1 d .
C8 C 0.39023(15) 0.47069(14) 0.43568(12) 0.0201(4) Uani 1 1 d .
H8 H 0.4024 0.5176 0.4654 0.024 Uiso 1 1 calc R
C9 C 0.42098(17) 0.39332(14) 0.46237(13) 0.0234(5) Uani 1 1 d .
H9 H 0.4551 0.3877 0.5100 0.028 Uiso 1 1 calc R
C10 C 0.40224(16) 0.32420(14) 0.42008(14) 0.0239(5) Uani 1 1 d .
H10 H 0.4226 0.2710 0.4387 0.029 Uiso 1 1 calc R
C11 C 0.35363(16) 0.33277(14) 0.35049(13) 0.0232(5) Uani 1 1 d .
H11A H 0.3403 0.2854 0.3213 0.028 Uiso 1 1 calc R
C12 C 0.32417(15) 0.41099(13) 0.32324(12) 0.0177(4) Uani 1 1 d .
H12A H 0.2919 0.4167 0.2753 0.021 Uiso 1 1 calc R
C13 C 0.21565(14) 0.59823(11) 0.21568(12) 0.0142(4) Uani 1 1 d .
C14 C 0.25711(15) 0.59770(12) 0.16449(12) 0.0176(4) Uani 1 1 d .
H14 H 0.3214 0.5992 0.1775 0.021 Uiso 1 1 calc R
C15 C 0.20548(15) 0.59497(14) 0.09453(12) 0.0210(5) Uani 1 1 d .
H15 H 0.2347 0.5940 0.0603 0.025 Uiso 1 1 calc R
C16 C 0.11146(16) 0.59374(13) 0.07487(13) 0.0219(5) Uani 1 1 d .
H16 H 0.0762 0.5928 0.0272 0.026 Uiso 1 1 calc R
C17 C 0.06937(15) 0.59387(13) 0.12509(14) 0.0231(5) Uani 1 1 d .
H17 H 0.0050 0.5923 0.1118 0.028 Uiso 1 1 calc R
C18 C 0.12080(15) 0.59634(12) 0.19507(13) 0.0183(5) Uani 1 1 d .
H18 H 0.0912 0.5967 0.2291 0.022 Uiso 1 1 calc R
C19 C 0.53306(14) 0.39160(12) 0.28555(11) 0.0147(4) Uani 1 1 d .
C20 C 0.58409(15) 0.32173(13) 0.31410(12) 0.0195(4) Uani 1 1 d .
H20 H 0.5757 0.2713 0.2888 0.023 Uiso 1 1 calc R
C21 C 0.64714(15) 0.32656(14) 0.37979(12) 0.0216(5) Uani 1 1 d .
H21 H 0.6833 0.2798 0.3998 0.026 Uiso 1 1 calc R
C22 C 0.65660(15) 0.40058(13) 0.41576(12) 0.0188(5) Uani 1 1 d .
H22 H 0.6999 0.4062 0.4606 0.023 Uiso 1 1 calc R
C23 C 0.60122(14) 0.46611(13) 0.38451(11) 0.0171(4) Uani 1 1 d .
H23 H 0.6065 0.5164 0.4098 0.020 Uiso 1 1 calc R
C24 C 0.53141(13) 0.81216(12) 0.28619(11) 0.0154(4) Uani 1 1 d .
C25 C 0.57890(16) 0.88314(14) 0.31674(13) 0.0211(5) Uani 1 1 d .
H25 H 0.5718 0.9335 0.2914 0.025 Uiso 1 1 calc R
C26 C 0.63645(16) 0.87930(15) 0.38445(13) 0.0251(5) Uani 1 1 d .
H26 H 0.6700 0.9267 0.4061 0.030 Uiso 1 1 calc R
C27 C 0.64420(16) 0.80519(15) 0.42007(12) 0.0247(5) Uani 1 1 d .
H27 H 0.6824 0.8008 0.4668 0.030 Uiso 1 1 calc R
C28 C 0.59497(15) 0.73769(14) 0.38584(12) 0.0200(4) Uani 1 1 d .
H28 H 0.6011 0.6867 0.4102 0.024 Uiso 1 1 calc R

loop_
_atom_site_aniso_label
_atom_site_aniso_U_11
_atom_site_aniso_U_22
_atom_site_aniso_U_33
_atom_site_aniso_U_23
_atom_site_aniso_U_13
_atom_site_aniso_U_12
Sn1 0.01254(8) 0.00887(9) 0.01403(9) -0.00008(5) 0.00565(6) 0.00030(5)
Cl1 0.0210(3) 0.0166(3) 0.0320(3) -0.0018(2) 0.0182(2) -0.00103(19)
O1W 0.0103(7) 0.0086(7) 0.0233(8) 0.0006(6) 0.0068(6) 0.0003(5)
N1 0.0150(8) 0.0134(8) 0.0192(9) -0.0012(7) 0.0072(7) -0.0017(7)
N2 0.0130(8) 0.0123(8) 0.0177(8) 0.0015(7) 0.0066(7) 0.0005(7)
C1 0.0107(9) 0.0112(9) 0.0181(10) -0.0018(8) 0.0054(7) -0.0003(7)
C2 0.0215(10) 0.0148(10) 0.0154(10) 0.0026(8) 0.0036(8) 0.0043(8)
C3 0.0212(10) 0.0207(11) 0.0220(11) -0.0061(10) 0.0016(9) 0.0015(9)
C4 0.0186(10) 0.0134(10) 0.0345(13) -0.0079(10) 0.0025(9) -0.0008(9)
C5 0.0162(10) 0.0137(10) 0.0315(13) 0.0026(9) 0.0069(9) -0.0005(8)
C6 0.0165(10) 0.0149(10) 0.0208(11) -0.0002(8) 0.0078(8) -0.0012(8)
C7 0.0130(9) 0.0108(9) 0.0187(10) 0.0026(8) 0.0068(8) 0.0004(7)
C8 0.0246(11) 0.0155(10) 0.0209(11) -0.0004(9) 0.0083(9) -0.0003(9)
C9 0.0251(12) 0.0223(12) 0.0230(12) 0.0080(9) 0.0081(10) 0.0028(9)
C10 0.0221(11) 0.0113(10) 0.0374(14) 0.0082(9) 0.0085(10) 0.0031(9)
C11 0.0240(11) 0.0115(10) 0.0349(13) -0.0040(9) 0.0106(10) -0.0005(9)
C12 0.0183(10) 0.0127(10) 0.0211(11) 0.0002(8) 0.0048(8) 0.0002(8)
C13 0.0144(10) 0.0100(9) 0.0171(10) 0.0007(8) 0.0034(8) 0.0013(7)
C14 0.0125(9) 0.0196(11) 0.0191(11) 0.0000(8) 0.0030(8) 0.0029(8)
C15 0.0188(11) 0.0261(12) 0.0167(11) 0.0006(9) 0.0038(9) 0.0042(9)
C16 0.0180(11) 0.0209(12) 0.0200(11) 0.0014(9) -0.0031(9) 0.0009(9)
C17 0.0122(10) 0.0211(12) 0.0310(13) 0.0049(9) 0.0001(9) -0.0001(8)
C18 0.0137(10) 0.0159(11) 0.0251(12) 0.0042(8) 0.0059(9) 0.0014(8)
C19 0.0120(9) 0.0149(10) 0.0199(11) 0.0011(8) 0.0090(9) -0.0011(7)
C20 0.0214(11) 0.0132(10) 0.0265(12) 0.0014(9) 0.0113(9) 0.0034(8)
C21 0.0192(10) 0.0202(11) 0.0278(12) 0.0078(9) 0.0110(9) 0.0094(9)
C22 0.0152(10) 0.0245(12) 0.0175(11) 0.0045(9) 0.0064(8) 0.0029(8)
C23 0.0175(10) 0.0168(10) 0.0183(10) 0.0004(8) 0.0076(8) -0.0010(8)
C24 0.0150(9) 0.0126(10) 0.0219(11) -0.0017(8) 0.0106(8) 0.0009(8)
C25 0.0255(11) 0.0147(10) 0.0262(12) -0.0007(9) 0.0127(10) -0.0046(9)
C26 0.0248(12) 0.0231(11) 0.0287(13) -0.0068(10) 0.0105(10) -0.0093(10)
C27 0.0235(11) 0.0284(12) 0.0201(11) -0.0042(10) 0.0042(9) -0.0040(10)
C28 0.0222(11) 0.0179(11) 0.0203(11) 0.0000(9) 0.0076(9) -0.0001(9)

loop_
_atom_type_symbol
_atom_type_description
_atom_type_scat_dispersion_real
_atom_type_scat_dispersion_imag
_atom_type_scat_source
C C 0.0033 0.0016 'International Tables Vol C Tables 4.2.6.8 and 6.1.1.4'
H H 0.0000 0.0000 'International Tables Vol C Tables 4.2.6.8 and 6.1.1.4'
N N 0.0061 0.0033 'International Tables Vol C Tables 4.2.6.8 and 6.1.1.4'
O O 0.0106 0.0060 'International Tables Vol C Tables 4.2.6.8 and 6.1.1.4'
Cl Cl 0.1484 0.1585 'International Tables Vol C Tables 4.2.6.8 and 6.1.1.4'
Sn Sn -0.6537 1.4246 'International Tables Vol C Tables 4.2.6.8 and 6.1.1.4'

loop_
_exptl_crystal_face_index_h
_exptl_crystal_face_index_k
_exptl_crystal_face_index_l
_exptl_crystal_face_perp_dist
_exptl_oxdiff_crystal_face_indexfrac_h
_exptl_oxdiff_crystal_face_indexfrac_k
_exptl_oxdiff_crystal_face_indexfrac_l
_exptl_oxdiff_crystal_face_x
_exptl_oxdiff_crystal_face_y
_exptl_oxdiff_crystal_face_z
16 -15 -13 0.1000 16.0229 -15.0023 -13.0084 0.8590 -0.5303 0.0252
-17 -14 4 0.1428 -17.0237 -14.0039 4.0036 -0.1419 0.0647 0.9851
-16 15 10 0.1329 -16.0225 15.0027 10.0065 -0.8940 0.4268 -0.0103
2 -4 -28 0.0900 2.4960 -3.6099 -27.7589 -0.1288 -0.9764 0.1732
-2 4 28 0.0903 -2.2212 3.8984 27.6214 0.1284 0.9732 -0.1908
15 16 -3 0.1377 15.0209 16.0043 -3.0029 0.0235 -0.0193 -0.9892
-1 0 -27 0.0733 -0.7404 -0.3651 -26.8918 -0.3292 -0.9288 0.1700
1 1 27 0.0736 0.9976 0.9964 27.0171 0.3211 0.9365 -0.1993
1 1 27 0.0736 0.9976 0.9964 27.0171 0.3211 0.9365 -0.1993
-14 -16 0 0.1367 -14.4708 -16.3316 0.1069 -0.0282 -0.0823 0.9962

loop_
_geom_angle_atom_site_label_1
_geom_angle_atom_site_label_2
_geom_angle_atom_site_label_3
_geom_angle
_geom_angle_site_symmetry_3
C1 Sn1 C7 125.49(8) .
C1 Sn1 C13 118.46(7) .
C7 Sn1 C13 115.13(8) .
C1 Sn1 O1W 85.33(6) .
C7 Sn1 O1W 84.83(6) .
C13 Sn1 O1W 90.61(7) .
C1 Sn1 Cl1 90.76(5) .
C7 Sn1 Cl1 92.29(5) .
C13 Sn1 Cl1 96.86(6) .
O1W Sn1 Cl1 172.52(4) .
Sn1 O1W H11 123(2) .
Sn1 O1W H12 123(2) .
H11 O1W H12 105(3) .
C28 N1 C24 117.96(19) .
C23 N2 C19 117.66(18) .
C2 C1 C6 118.45(19) .
C2 C1 Sn1 120.91(15) .
C6 C1 Sn1 120.54(15) .
C3 C2 C1 121.5(2) .
C3 C2 H2 119.2 .
C1 C2 H2 119.2 .
C2 C3 C4 119.1(2) .
C2 C3 H3 120.4 .
C4 C3 H3 120.4 .
C5 C4 C3 120.5(2) .
C5 C4 H4 119.7 .
C3 C4 H4 119.7 .
C4 C5 C6 119.7(2) .
C4 C5 H5 120.2 .
C6 C5 H5 120.2 .
C1 C6 C5 120.7(2) .
C1 C6 H6 119.7 .
C5 C6 H6 119.7 .
C12 C7 C8 118.49(19) .
C12 C7 Sn1 119.71(16) .
C8 C7 Sn1 121.79(15) .
C9 C8 C7 120.8(2) .
C9 C8 H8 119.6 .
C7 C8 H8 119.6 .
C10 C9 C8 120.3(2) .
C10 C9 H9 119.9 .
C8 C9 H9 119.9 .
C11 C10 C9 119.7(2) .
C11 C10 H10 120.1 .
C9 C10 H10 120.1 .
C10 C11 C12 120.0(2) .
C10 C11 H11A 120.0 .
C12 C11 H11A 120.0 .
C7 C12 C11 120.6(2) .
C7 C12 H12A 119.7 .
C11 C12 H12A 119.7 .
C14 C13 C18 118.3(2) .
C14 C13 Sn1 120.42(15) .
C18 C13 Sn1 121.26(17) .
C13 C14 C15 120.9(2) .
C13 C14 H14 119.5 .
C15 C14 H14 119.5 .
C16 C15 C14 120.1(2) .
C16 C15 H15 120.0 .
C14 C15 H15 120.0 .
C17 C16 C15 119.6(2) .
C17 C16 H16 120.2 .
C15 C16 H16 120.2 .
C16 C17 C18 120.4(2) .
C16 C17 H17 119.8 .
C18 C17 H17 119.8 .
C17 C18 C13 120.6(2) .
C17 C18 H18 119.7 .
C13 C18 H18 119.7 .
N2 C19 C20 122.0(2) .
N2 C19 C19 115.97(13) 2_655
C20 C19 C19 122.07(15) 2_655
C21 C20 C19 119.3(2) .
C21 C20 H20 120.3 .
C19 C20 H20 120.3 .
C20 C21 C22 118.9(2) .
C20 C21 H21 120.6 .
C22 C21 H21 120.6 .
C23 C22 C21 118.1(2) .
C23 C22 H22 121.0 .
C21 C22 H22 121.0 .
N2 C23 C22 124.1(2) .
N2 C23 H23 118.0 .
C22 C23 H23 118.0 .
N1 C24 C25 122.0(2) .
N1 C24 C24 116.15(13) 2_655
C25 C24 C24 121.89(14) 2_655
C26 C25 C24 119.2(2) .
C26 C25 H25 120.4 .
C24 C25 H25 120.4 .
C25 C26 C27 118.8(2) .
C25 C26 H26 120.6 .
C27 C26 H26 120.6 .
C28 C27 C26 118.3(2) .
C28 C27 H27 120.9 .
C26 C27 H27 120.9 .
N1 C28 C27 123.8(2) .
N1 C28 H28 118.1 .
C27 C28 H28 118.1 .

loop_
_geom_bond_atom_site_label_1
_geom_bond_atom_site_label_2
_geom_bond_distance
_geom_bond_site_symmetry_2
Sn1 C1 2.125(2) .
Sn1 C7 2.125(2) .
Sn1 C13 2.135(2) .
Sn1 O1W 2.3204(15) .
Sn1 Cl1 2.5187(5) .
O1W H11 0.835(10) .
O1W H12 0.833(10) .
N1 C28 1.334(3) .
N1 C24 1.342(3) .
N2 C23 1.336(3) .
N2 C19 1.345(3) .
C1 C2 1.391(3) .
C1 C6 1.390(3) .
C2 C3 1.386(3) .
C2 H2 0.9500 .
C3 C4 1.387(3) .
C3 H3 0.9500 .
C4 C5 1.384(3) .
C4 H4 0.9500 .
C5 C6 1.394(3) .
C5 H5 0.9500 .
C6 H6 0.9500 .
C7 C12 1.390(3) .
C7 C8 1.394(3) .
C8 C9 1.383(3) .
C8 H8 0.9500 .
C9 C10 1.382(3) .
C9 H9 0.9500 .
C10 C11 1.384(4) .
C10 H10 0.9500 .
C11 C12 1.394(3) .
C11 H11A 0.9500 .
C12 H12A 0.9500 .
C13 C14 1.395(3) .
C13 C18 1.399(3) .
C14 C15 1.395(3) .
C14 H14 0.9500 .
C15 C16 1.388(3) .
C15 H15 0.9500 .
C16 C17 1.384(4) .
C16 H16 0.9500 .
C17 C18 1.394(3) .
C17 H17 0.9500 .
C18 H18 0.9500 .
C19 C20 1.393(3) .
C19 C19 1.483(4) 2_655
C20 C21 1.385(3) .
C20 H20 0.9500 .
C21 C22 1.384(3) .
C21 H21 0.9500 .
C22 C23 1.382(3) .
C22 H22 0.9500 .
C23 H23 0.9500 .
C24 C25 1.395(3) .
C24 C24 1.485(4) 2_655
C25 C26 1.384(4) .
C25 H25 0.9500 .
C26 C27 1.383(4) .
C26 H26 0.9500 .
C27 C28 1.383(3) .
C27 H27 0.9500 .
C28 H28 0.9500 .

loop_
_geom_hbond_atom_site_label_D
_geom_hbond_atom_site_label_H
_geom_hbond_atom_site_label_A
_geom_hbond_distance_DH
_geom_hbond_distance_HA
_geom_hbond_distance_DA
_geom_hbond_angle_DHA
O1w H11 N1 0.84(1) 1.96(1) 2.786(2) 173(3)
O1w H12 N2 0.83(1) 1.94(1) 2.770(2) 175(3)

loop_
_geom_torsion_atom_site_label_1
_geom_torsion_atom_site_label_2
_geom_torsion_atom_site_label_3
_geom_torsion_atom_site_label_4
_geom_torsion
_geom_torsion_site_symmetry_1
_geom_torsion_site_symmetry_4
C7 Sn1 C1 C2 -32.2(2) . .
C13 Sn1 C1 C2 159.37(15) . .
O1W Sn1 C1 C2 -112.47(16) . .
Cl1 Sn1 C1 C2 61.14(16) . .
C7 Sn1 C1 C6 151.58(14) . .
C13 Sn1 C1 C6 -16.84(19) . .
O1W Sn1 C1 C6 71.33(16) . .
Cl1 Sn1 C1 C6 -115.07(15) . .
C6 C1 C2 C3 0.5(3) . .
Sn1 C1 C2 C3 -175.81(16) . .
C1 C2 C3 C4 -0.5(3) . .
C2 C3 C4 C5 0.2(3) . .
C3 C4 C5 C6 0.0(3) . .
C2 C1 C6 C5 -0.2(3) . .
Sn1 C1 C6 C5 176.08(15) . .
C4 C5 C6 C1 0.0(3) . .
C1 Sn1 C7 C12 -164.07(15) . .
C13 Sn1 C7 C12 4.69(19) . .
O1W Sn1 C7 C12 -83.56(17) . .
Cl1 Sn1 C7 C12 103.36(16) . .
C1 Sn1 C7 C8 14.9(2) . .
C13 Sn1 C7 C8 -176.34(16) . .
O1W Sn1 C7 C8 95.41(17) . .
Cl1 Sn1 C7 C8 -77.67(16) . .
C12 C7 C8 C9 0.3(3) . .
Sn1 C7 C8 C9 -178.65(17) . .
C7 C8 C9 C10 -1.3(4) . .
C8 C9 C10 C11 1.0(4) . .
C9 C10 C11 C12 0.3(3) . .
C8 C7 C12 C11 1.0(3) . .
Sn1 C7 C12 C11 179.97(17) . .
C10 C11 C12 C7 -1.3(3) . .
C1 Sn1 C13 C14 85.82(17) . .
C7 Sn1 C13 C14 -83.78(17) . .
O1W Sn1 C13 C14 0.80(15) . .
Cl1 Sn1 C13 C14 -179.57(15) . .
C1 Sn1 C13 C18 -95.62(16) . .
C7 Sn1 C13 C18 94.78(16) . .
O1W Sn1 C13 C18 179.35(16) . .
Cl1 Sn1 C13 C18 -1.01(16) . .
C18 C13 C14 C15 -0.3(3) . .
Sn1 C13 C14 C15 178.32(15) . .
C13 C14 C15 C16 0.8(3) . .
C14 C15 C16 C17 -1.0(3) . .
C15 C16 C17 C18 0.9(3) . .
C16 C17 C18 C13 -0.4(3) . .
C14 C13 C18 C17 0.1(3) . .
Sn1 C13 C18 C17 -178.50(15) . .
C23 N2 C19 C20 1.6(3) . .
C23 N2 C19 C19 -178.5(2) . 2_655
N2 C19 C20 C21 -2.4(3) . .
C19 C19 C20 C21 177.6(2) 2_655 .
C19 C20 C21 C22 1.1(3) . .
C20 C21 C22 C23 1.0(3) . .
C19 N2 C23 C22 0.6(3) . .
C21 C22 C23 N2 -1.9(3) . .
C28 N1 C24 C25 -0.1(3) . .
C28 N1 C24 C24 -179.7(2) . 2_655
N1 C24 C25 C26 0.3(3) . .
C24 C24 C25 C26 179.9(2) 2_655 .
C24 C25 C26 C27 -0.8(3) . .
C25 C26 C27 C28 1.0(3) . .
C24 N1 C28 C27 0.4(3) . .
C26 C27 C28 N1 -0.9(4) . .
